data_7003291
loop_
_publ_author_name
'Brown, Douglas J.'
'Chisholm, Malcolm H.'
'Gallucci, Judith C.'

_publ_section_title
;
 Amidinate--carboxylate complexes of dimolybdenum and ditungsten:
 M2(O2CR)2((NiPr)2CR&#x2032;)2. Preparations, molecular and electronic
 structures and reactions
;
_journal_issue 12
_journal_name_full 'Dalton Transactions'
_journal_page_first 1615
_journal_page_last 1624
_journal_paper_doi 10.1039/b715258b
_journal_year 2008
_chemical_formula_moiety 'C42 H52 Fe2 Mo2 N4 O4, 4(C4 H8 O)'
_chemical_formula_sum 'C58 H84 Fe2 Mo2 N4 O8'
_chemical_formula_weight 1268.87
_chemical_name_systematic
;
?
;
_space_group_IT_number 2
_symmetry_cell_setting triclinic
_symmetry_space_group_name_Hall '-P 1'
_symmetry_space_group_name_H-M 'P -1'
_atom_sites_solution_hydrogens geom
_atom_sites_solution_primary direct
_atom_sites_solution_secondary difmap
_audit_creation_method SHELXL-97
_cell_angle_alpha 67.157(1)
_cell_angle_beta 78.161(1)
_cell_angle_gamma 85.503(1)
_cell_formula_units_Z 1
_cell_length_a 11.1354(1)
_cell_length_b 11.8625(1)
_cell_length_c 12.3209(1)
_cell_measurement_reflns_used 6696
_cell_measurement_temperature 200(2)
_cell_measurement_theta_max 27.48
_cell_measurement_theta_min 2.04
_cell_volume 1467.96(2)
_computing_cell_refinement 'HKL Scalepack (Otwinowski & Minor 1997)'
_computing_data_collection 'Collect (Nonius BV, 1997-2000)'
_computing_data_reduction 'HKL Denzo and Scalepack (Otwinowski & Minor 1997)'
_computing_structure_refinement 'SHELXL-97 (Sheldrick, 1997)'
_computing_structure_solution 'SHELXS-97 (Sheldrick, 1997)'
_diffrn_ambient_temperature 200(2)
_diffrn_measured_fraction_theta_full 0.997
_diffrn_measured_fraction_theta_max 0.997
_diffrn_measurement_device_type 'Nonius KappaCCD'
_diffrn_measurement_method 'phi and omega scans'
_diffrn_radiation_monochromator graphite
_diffrn_radiation_source 'fine-focus sealed tube'
_diffrn_radiation_type MoK\a
_diffrn_radiation_wavelength 0.71073
_diffrn_reflns_av_R_equivalents 0.033
_diffrn_reflns_limit_h_max 14
_diffrn_reflns_limit_h_min -14
_diffrn_reflns_limit_k_max 15
_diffrn_reflns_limit_k_min -15
_diffrn_reflns_limit_l_max 16
_diffrn_reflns_limit_l_min -15
_diffrn_reflns_number 40640
_diffrn_reflns_theta_full 27.51
_diffrn_reflns_theta_max 27.51
_diffrn_reflns_theta_min 2.35
_exptl_absorpt_coefficient_mu 0.956
_exptl_absorpt_correction_T_max 0.892
_exptl_absorpt_correction_T_min 0.804
_exptl_absorpt_correction_type multi-scan
_exptl_absorpt_process_details 'HKL Scalepack (Otwinowski & Minor 1997)'
_exptl_crystal_colour orange
_exptl_crystal_density_diffrn 1.435
_exptl_crystal_density_method 'not measured'
_exptl_crystal_description 'rhombus-shaped plate'
_exptl_crystal_F_000 660
_exptl_crystal_size_max 0.27
_exptl_crystal_size_mid 0.27
_exptl_crystal_size_min 0.12
_refine_diff_density_max 1.232
_refine_diff_density_min -0.738
_refine_diff_density_rms 0.090
_refine_ls_extinction_method none
_refine_ls_goodness_of_fit_ref 1.042
_refine_ls_hydrogen_treatment constr
_refine_ls_matrix_type full
_refine_ls_number_parameters 314
_refine_ls_number_reflns 6736
_refine_ls_number_restraints 16
_refine_ls_restrained_S_all 1.046
_refine_ls_R_factor_all 0.0540
_refine_ls_R_factor_gt 0.0422
_refine_ls_shift/su_max 0.016
_refine_ls_shift/su_mean 0.001
_refine_ls_structure_factor_coef Fsqd
_refine_ls_weighting_details 'w=1/[\s^2^(Fo^2^)+(0.0768P)^2^+0.9273P] where P=(Fo^2^+2Fc^2^)/3'
_refine_ls_weighting_scheme calc
_refine_ls_wR_factor_gt 0.1174
_refine_ls_wR_factor_ref 0.1248
_reflns_number_gt 5529
_reflns_number_total 6736
_reflns_threshold_expression >2sigma(I)
_cod_data_source_file b715258b.txt
_cod_data_source_block Chisholm1272
_cod_original_sg_symbol_H-M P-1
_cod_database_code 7003291

loop_
_symmetry_equiv_pos_as_xyz
'x, y, z'
'-x, -y, -z'

loop_
_atom_site_label
_atom_site_type_symbol
_atom_site_fract_x
_atom_site_fract_y
_atom_site_fract_z
_atom_site_U_iso_or_equiv
_atom_site_adp_type
_atom_site_occupancy
_atom_site_symmetry_multiplicity
_atom_site_calc_flag
_atom_site_refinement_flags
_atom_site_disorder_assembly
_atom_site_disorder_group
Mo1 Mo 0.52169(2) 0.56297(2) 0.03264(2) 0.03029(10) Uani 1 1 d . . .
Fe1 Fe 0.72737(4) -0.14793(4) 0.47636(4) 0.03327(12) Uani 1 1 d . . .
N1 N 0.5930(2) 0.4266(2) 0.1748(2) 0.0313(5) Uani 1 1 d . . .
N2 N 0.4552(2) 0.7134(2) -0.1031(2) 0.0314(5) Uani 1 1 d . . .
O1 O 0.7001(2) 0.59191(19) -0.07631(19) 0.0381(5) Uani 1 1 d . . .
O2 O 0.3460(2) 0.54364(19) 0.14580(18) 0.0382(5) Uani 1 1 d . . .
C1 C 0.5920(3) 0.3105(3) 0.1831(2) 0.0294(6) Uani 1 1 d . . .
C2 C 0.6406(3) 0.2132(3) 0.2779(3) 0.0329(6) Uani 1 1 d . . .
C3 C 0.6804(3) 0.1308(3) 0.3546(3) 0.0337(6) Uani 1 1 d . . .
C4 C 0.7247(3) 0.0327(3) 0.4500(3) 0.0337(6) Uani 1 1 d . . .
C5 C 0.8468(3) -0.0131(3) 0.4490(3) 0.0427(7) Uani 1 1 d . . .
H5 H 0.9148 0.0156 0.3847 0.051 Uiso 1 1 calc R . .
C6 C 0.8481(3) -0.1099(3) 0.5622(3) 0.0490(8) Uani 1 1 d . . .
H6 H 0.9179 -0.1566 0.5867 0.059 Uiso 1 1 calc R . .
C7 C 0.7288(3) -0.1250(3) 0.6321(3) 0.0430(7) Uani 1 1 d . . .
H7 H 0.7046 -0.1836 0.7112 0.052 Uiso 1 1 calc R . .
C8 C 0.6514(3) -0.0377(3) 0.5640(3) 0.0371(7) Uani 1 1 d . . .
H8 H 0.5661 -0.0276 0.5892 0.045 Uiso 1 1 calc R . .
C9 C 0.6540(4) -0.1654(3) 0.3446(3) 0.0518(9) Uani 1 1 d . . .
H9 H 0.6233 -0.1009 0.2823 0.062 Uiso 1 1 calc R . .
C10 C 0.7749(4) -0.2081(4) 0.3393(4) 0.0628(11) Uani 1 1 d . . .
H10 H 0.8403 -0.1776 0.2725 0.075 Uiso 1 1 calc R . .
C11 C 0.7833(4) -0.3047(4) 0.4503(4) 0.0617(11) Uani 1 1 d . . .
H11 H 0.8550 -0.3500 0.4713 0.074 Uiso 1 1 calc R . .
C12 C 0.6654(4) -0.3210(3) 0.5237(3) 0.0539(9) Uani 1 1 d . . .
H12 H 0.6432 -0.3797 0.6032 0.065 Uiso 1 1 calc R . .
C13 C 0.5864(3) -0.2343(3) 0.4575(3) 0.0479(8) Uani 1 1 d . . .
H13 H 0.5017 -0.2245 0.4851 0.057 Uiso 1 1 calc R . .
C14 C 0.6499(3) 0.4544(3) 0.2605(3) 0.0368(7) Uani 1 1 d . . .
H14 H 0.6321 0.3852 0.3403 0.044 Uiso 1 1 calc R . .
C15 C 0.7883(4) 0.4670(4) 0.2189(4) 0.0631(11) Uani 1 1 d . . .
H15A H 0.8223 0.3909 0.2117 0.095 Uiso 1 1 calc R . .
H15B H 0.8244 0.4833 0.2776 0.095 Uiso 1 1 calc R . .
H15C H 0.8073 0.5348 0.1408 0.095 Uiso 1 1 calc R . .
C16 C 0.5927(4) 0.5693(3) 0.2739(4) 0.0567(10) Uani 1 1 d . . .
H16A H 0.5039 0.5577 0.3015 0.085 Uiso 1 1 calc R . .
H16B H 0.6093 0.6381 0.1962 0.085 Uiso 1 1 calc R . .
H16C H 0.6279 0.5865 0.3325 0.085 Uiso 1 1 calc R . .
C17 C 0.7288(3) 0.5301(3) -0.1425(3) 0.0394(7) Uani 1 1 d . . .
C18 C 0.8529(3) 0.5462(4) -0.2203(3) 0.0552(9) Uani 1 1 d . . .
H18A H 0.9000 0.6053 -0.2081 0.083 Uiso 1 1 calc R . .
H18B H 0.8445 0.5765 -0.3046 0.083 Uiso 1 1 calc R . .
H18C H 0.8958 0.4675 -0.1996 0.083 Uiso 1 1 calc R . .
C19 C 0.4547(3) 0.8409(3) -0.1112(3) 0.0358(6) Uani 1 1 d . . .
H19 H 0.4709 0.8966 -0.1978 0.043 Uiso 1 1 calc R . .
C20 C 0.5571(4) 0.8574(3) -0.0531(3) 0.0515(9) Uani 1 1 d . . .
H20A H 0.6359 0.8360 -0.0929 0.077 Uiso 1 1 calc R . .
H20B H 0.5418 0.8040 0.0321 0.077 Uiso 1 1 calc R . .
H20C H 0.5593 0.9428 -0.0613 0.077 Uiso 1 1 calc R . .
C21 C 0.3309(4) 0.8738(3) -0.0515(3) 0.0526(9) Uani 1 1 d . . .
H21A H 0.2665 0.8630 -0.0901 0.079 Uiso 1 1 calc R . .
H21B H 0.3323 0.9593 -0.0596 0.079 Uiso 1 1 calc R . .
H21C H 0.3143 0.8204 0.0338 0.079 Uiso 1 1 calc R . .
O3 O 1.0344(6) 0.7049(6) -0.0312(6) 0.149(2) Uiso 1 1 d . A .
C22 C 0.9880(6) 0.7618(6) 0.0587(6) 0.0912(16) Uiso 1 1 d D . .
H22A H 1.0505 0.8151 0.0614 0.109 Uiso 0.35(3) 1 calc PR A 1
H22B H 0.9603 0.6993 0.1400 0.109 Uiso 0.35(3) 1 calc PR A 1
H22C H 1.0570 0.7816 0.0878 0.109 Uiso 0.65(3) 1 calc PR A 2
H22D H 0.9311 0.7055 0.1282 0.109 Uiso 0.65(3) 1 calc PR A 2
C23 C 1.0057(7) 0.7950(6) -0.1462(6) 0.1048(19) Uiso 1 1 d D . .
H23A H 1.0729 0.8554 -0.1889 0.126 Uiso 0.35(3) 1 calc PR A 1
H23B H 0.9932 0.7534 -0.1988 0.126 Uiso 0.35(3) 1 calc PR A 1
H23C H 1.0817 0.8180 -0.2079 0.126 Uiso 0.65(3) 1 calc PR A 2
H23D H 0.9478 0.7586 -0.1747 0.126 Uiso 0.65(3) 1 calc PR A 2
C24 C 0.9063(15) 0.847(2) -0.1159(13) 0.091(7) Uiso 0.35(3) 1 d PD A 1
H24A H 0.8366 0.8128 -0.1314 0.110 Uiso 0.35(3) 1 calc PR A 1
H24B H 0.9116 0.9356 -0.1676 0.110 Uiso 0.35(3) 1 calc PR A 1
C25 C 0.8812(12) 0.8352(15) 0.0061(11) 0.069(5) Uiso 0.35(3) 1 d PD A 1
H25A H 0.8027 0.7915 0.0487 0.082 Uiso 0.35(3) 1 calc PR A 1
H25B H 0.8765 0.9164 0.0119 0.082 Uiso 0.35(3) 1 calc PR A 1
C24A C 0.9571(18) 0.8910(12) -0.1288(11) 0.126(5) Uiso 0.65(3) 1 d PD A 2
H24C H 0.8837 0.9143 -0.1665 0.152 Uiso 0.65(3) 1 calc PR A 2
H24D H 1.0165 0.9593 -0.1704 0.152 Uiso 0.65(3) 1 calc PR A 2
C25A C 0.922(2) 0.8773(18) -0.0066(13) 0.179(8) Uiso 0.65(3) 1 d PD A 2
H25C H 0.8318 0.8678 0.0205 0.215 Uiso 0.65(3) 1 calc PR A 2
H25D H 0.9485 0.9484 0.0057 0.215 Uiso 0.65(3) 1 calc PR A 2
O4 O 0.2695(12) 0.6652(12) 0.4148(11) 0.165(5) Uiso 0.520(12) 1 d PD B 3
C26 C 0.2898(10) 0.7779(10) 0.3126(10) 0.092(4) Uiso 0.520(12) 1 d PD B 3
H26A H 0.3523 0.7694 0.2463 0.110 Uiso 0.520(12) 1 calc PR B 3
H26B H 0.3138 0.8447 0.3332 0.110 Uiso 0.520(12) 1 calc PR B 3
C27 C 0.1599(12) 0.7972(13) 0.2825(15) 0.138(6) Uiso 0.520(12) 1 d PD B 3
H27A H 0.1184 0.8669 0.2999 0.166 Uiso 0.520(12) 1 calc PR B 3
H27B H 0.1632 0.8124 0.1971 0.166 Uiso 0.520(12) 1 calc PR B 3
C28 C 0.0945(11) 0.6781(11) 0.3637(10) 0.101(4) Uiso 0.520(12) 1 d PD B 3
H28A H 0.0052 0.6919 0.3829 0.121 Uiso 0.520(12) 1 calc PR B 3
H28B H 0.1079 0.6184 0.3242 0.121 Uiso 0.520(12) 1 calc PR B 3
C29 C 0.1479(13) 0.6312(19) 0.4758(12) 0.142(7) Uiso 0.520(12) 1 d PD B 3
H29A H 0.1157 0.6746 0.5301 0.171 Uiso 0.520(12) 1 calc PR B 3
H29B H 0.1378 0.5418 0.5199 0.171 Uiso 0.520(12) 1 calc PR B 3
O4A O 0.231(2) 0.721(2) 0.467(2) 0.299(13) Uiso 0.480(12) 1 d PD B 4
C26A C 0.313(2) 0.758(4) 0.352(3) 0.48(4) Uiso 0.480(12) 1 d PD B 4
H26C H 0.3341 0.6893 0.3247 0.578 Uiso 0.480(12) 1 calc PR B 4
H26D H 0.3886 0.7973 0.3508 0.578 Uiso 0.480(12) 1 calc PR B 4
C27A C 0.2234(13) 0.8489(14) 0.2835(13) 0.105(5) Uiso 0.480(12) 1 d PD B 4
H27C H 0.2357 0.9321 0.2798 0.126 Uiso 0.480(12) 1 calc PR B 4
H27D H 0.2333 0.8515 0.2008 0.126 Uiso 0.480(12) 1 calc PR B 4
C28A C 0.0997(12) 0.7994(15) 0.3556(15) 0.130(6) Uiso 0.480(12) 1 d PD B 4
H28C H 0.0478 0.7894 0.3036 0.156 Uiso 0.480(12) 1 calc PR B 4
H28D H 0.0580 0.8558 0.3930 0.156 Uiso 0.480(12) 1 calc PR B 4
C29A C 0.1216(19) 0.6759(16) 0.4518(18) 0.154(9) Uiso 0.480(12) 1 d PD B 4
H29C H 0.0561 0.6525 0.5244 0.184 Uiso 0.480(12) 1 calc PR B 4
H29D H 0.1374 0.6090 0.4216 0.184 Uiso 0.480(12) 1 calc PR B 4

loop_
_atom_site_aniso_label
_atom_site_aniso_U_11
_atom_site_aniso_U_22
_atom_site_aniso_U_33
_atom_site_aniso_U_23
_atom_site_aniso_U_13
_atom_site_aniso_U_12
Mo1 0.04046(17) 0.02427(14) 0.02813(15) -0.01037(10) -0.00857(10) -0.00388(10)
Fe1 0.0361(2) 0.0295(2) 0.0333(2) -0.01057(18) -0.00671(18) -0.00193(17)
N1 0.0399(14) 0.0269(11) 0.0290(12) -0.0105(9) -0.0092(10) -0.0048(10)
N2 0.0413(14) 0.0232(11) 0.0300(12) -0.0097(9) -0.0072(10) -0.0034(10)
O1 0.0408(12) 0.0353(11) 0.0355(11) -0.0091(9) -0.0075(9) -0.0074(9)
O2 0.0452(12) 0.0367(11) 0.0329(11) -0.0140(9) -0.0066(9) 0.0008(9)
C1 0.0343(15) 0.0266(13) 0.0251(13) -0.0085(11) -0.0027(11) -0.0037(11)
C2 0.0387(16) 0.0284(14) 0.0320(14) -0.0112(12) -0.0064(12) -0.0046(12)
C3 0.0391(16) 0.0311(15) 0.0325(14) -0.0128(12) -0.0064(12) -0.0069(12)
C4 0.0413(16) 0.0276(14) 0.0343(14) -0.0104(12) -0.0128(12) -0.0043(12)
C5 0.0347(17) 0.0403(17) 0.0499(19) -0.0111(14) -0.0107(14) -0.0065(13)
C6 0.051(2) 0.0439(19) 0.056(2) -0.0140(16) -0.0289(17) 0.0009(15)
C7 0.059(2) 0.0367(16) 0.0343(15) -0.0106(13) -0.0154(15) -0.0019(15)
C8 0.0468(18) 0.0343(15) 0.0303(14) -0.0121(12) -0.0068(13) -0.0035(13)
C9 0.078(3) 0.0425(18) 0.0451(19) -0.0211(16) -0.0254(18) -0.0014(18)
C10 0.075(3) 0.069(3) 0.053(2) -0.040(2) 0.011(2) -0.019(2)
C11 0.064(3) 0.047(2) 0.089(3) -0.040(2) -0.022(2) 0.0158(18)
C12 0.079(3) 0.0328(17) 0.053(2) -0.0146(15) -0.0171(19) -0.0118(17)
C13 0.0462(19) 0.0460(19) 0.063(2) -0.0306(17) -0.0130(17) -0.0058(15)
C14 0.0466(17) 0.0349(15) 0.0324(15) -0.0126(12) -0.0125(13) -0.0080(13)
C15 0.051(2) 0.082(3) 0.066(2) -0.035(2) -0.0121(19) -0.020(2)
C16 0.080(3) 0.047(2) 0.061(2) -0.0320(18) -0.028(2) -0.0003(19)
C17 0.0413(17) 0.0380(16) 0.0329(15) -0.0059(13) -0.0093(13) 0.0004(13)
C18 0.045(2) 0.056(2) 0.054(2) -0.0127(18) -0.0037(16) 0.0016(17)
C19 0.0481(18) 0.0276(14) 0.0337(15) -0.0131(12) -0.0084(13) -0.0020(12)
C20 0.067(2) 0.0378(17) 0.061(2) -0.0248(16) -0.0240(19) -0.0024(16)
C21 0.060(2) 0.0450(19) 0.056(2) -0.0265(17) -0.0055(17) 0.0060(17)

loop_
_atom_type_symbol
_atom_type_description
_atom_type_scat_dispersion_real
_atom_type_scat_dispersion_imag
_atom_type_scat_source
C C 0.0033 0.0016 'International Tables Vol C Tables 4.2.6.8 and 6.1.1.4'
H H 0.0000 0.0000 'International Tables Vol C Tables 4.2.6.8 and 6.1.1.4'
Fe Fe 0.3463 0.8444 'International Tables Vol C Tables 4.2.6.8 and 6.1.1.4'
Mo Mo -1.6832 0.6857 'International Tables Vol C Tables 4.2.6.8 and 6.1.1.4'
N N 0.0061 0.0033 'International Tables Vol C Tables 4.2.6.8 and 6.1.1.4'
O O 0.0106 0.0060 'International Tables Vol C Tables 4.2.6.8 and 6.1.1.4'

loop_
_geom_angle_atom_site_label_1
_geom_angle_atom_site_label_2
_geom_angle_atom_site_label_3
_geom_angle
_geom_angle_site_symmetry_1
_geom_angle_site_symmetry_3
_geom_angle_publ_flag
Mo1 Mo1 N1 92.90(6) 2_665 . ?
Mo1 Mo1 N2 93.16(6) 2_665 . ?
N1 Mo1 N2 173.94(8) . . ?
Mo1 Mo1 O1 92.10(6) 2_665 . ?
N1 Mo1 O1 89.85(9) . . ?
N2 Mo1 O1 89.83(9) . . ?
Mo1 Mo1 O2 91.92(6) 2_665 . ?
N1 Mo1 O2 90.18(9) . . ?
N2 Mo1 O2 89.71(9) . . ?
O1 Mo1 O2 175.97(8) . . ?
C8 Fe1 C11 158.93(16) . . ?
C8 Fe1 C4 41.31(12) . . ?
C11 Fe1 C4 158.51(16) . . ?
C8 Fe1 C10 158.20(17) . . ?
C11 Fe1 C10 40.72(18) . . ?
C4 Fe1 C10 122.75(15) . . ?
C8 Fe1 C13 106.97(14) . . ?
C11 Fe1 C13 68.07(16) . . ?
C4 Fe1 C13 123.51(14) . . ?
C10 Fe1 C13 67.43(16) . . ?
C8 Fe1 C12 122.40(15) . . ?
C11 Fe1 C12 40.58(18) . . ?
C4 Fe1 C12 159.51(15) . . ?
C10 Fe1 C12 68.02(16) . . ?
C13 Fe1 C12 40.55(15) . . ?
C8 Fe1 C5 69.06(13) . . ?
C11 Fe1 C5 122.58(16) . . ?
C4 Fe1 C5 40.85(13) . . ?
C10 Fe1 C5 108.64(16) . . ?
C13 Fe1 C5 160.21(14) . . ?
C12 Fe1 C5 157.98(15) . . ?
C8 Fe1 C7 40.61(13) . . ?
C11 Fe1 C7 123.17(16) . . ?
C4 Fe1 C7 68.73(12) . . ?
C10 Fe1 C7 160.45(18) . . ?
C13 Fe1 C7 121.75(15) . . ?
C12 Fe1 C7 106.81(14) . . ?
C5 Fe1 C7 68.65(14) . . ?
C8 Fe1 C9 122.15(15) . . ?
C11 Fe1 C9 68.12(16) . . ?
C4 Fe1 C9 108.02(13) . . ?
C10 Fe1 C9 40.06(17) . . ?
C13 Fe1 C9 40.06(15) . . ?
C12 Fe1 C9 67.97(15) . . ?
C5 Fe1 C9 124.46(15) . . ?
C7 Fe1 C9 157.40(16) . . ?
C8 Fe1 C6 68.21(15) . . ?
C11 Fe1 C6 108.04(17) . . ?
C4 Fe1 C6 68.37(13) . . ?
C10 Fe1 C6 125.10(18) . . ?
C13 Fe1 C6 157.43(15) . . ?
C12 Fe1 C6 121.98(15) . . ?
C5 Fe1 C6 40.77(14) . . ?
C7 Fe1 C6 40.31(15) . . ?
C9 Fe1 C6 161.15(16) . . ?
C1 N1 C14 118.9(2) . . ?
C1 N1 Mo1 117.86(18) . . ?
C14 N1 Mo1 123.18(19) . . ?
C1 N2 C19 118.7(2) 2_665 . ?
C1 N2 Mo1 117.43(18) 2_665 . ?
C19 N2 Mo1 123.87(19) . . ?
C17 O1 Mo1 116.9(2) . . ?
C17 O2 Mo1 117.1(2) 2_665 . ?
N2 C1 N1 118.6(2) 2_665 . ?
N2 C1 C2 120.9(2) 2_665 . ?
N1 C1 C2 120.4(3) . . ?
C3 C2 C1 178.2(3) . . ?
C2 C3 C4 177.9(3) . . ?
C5 C4 C8 107.8(3) . . ?
C5 C4 C3 126.9(3) . . ?
C8 C4 C3 125.3(3) . . ?
C5 C4 Fe1 69.76(18) . . ?
C8 C4 Fe1 69.23(17) . . ?
C3 C4 Fe1 126.0(2) . . ?
C6 C5 C4 107.3(3) . . ?
C6 C5 Fe1 69.70(19) . . ?
C4 C5 Fe1 69.40(17) . . ?
C6 C5 H5 126.3 . . ?
C4 C5 H5 126.3 . . ?
Fe1 C5 H5 126.1 . . ?
C7 C6 C5 108.9(3) . . ?
C7 C6 Fe1 69.79(18) . . ?
C5 C6 Fe1 69.53(18) . . ?
C7 C6 H6 125.6 . . ?
C5 C6 H6 125.6 . . ?
Fe1 C6 H6 126.7 . . ?
C6 C7 C8 108.2(3) . . ?
C6 C7 Fe1 69.90(19) . . ?
C8 C7 Fe1 69.37(18) . . ?
C6 C7 H7 125.9 . . ?
C8 C7 H7 125.9 . . ?
Fe1 C7 H7 126.4 . . ?
C7 C8 C4 107.8(3) . . ?
C7 C8 Fe1 70.03(19) . . ?
C4 C8 Fe1 69.46(17) . . ?
C7 C8 H8 126.1 . . ?
C4 C8 H8 126.1 . . ?
Fe1 C8 H8 126.0 . . ?
C10 C9 C13 108.0(3) . . ?
C10 C9 Fe1 69.7(2) . . ?
C13 C9 Fe1 69.73(19) . . ?
C10 C9 H9 126.0 . . ?
C13 C9 H9 126.0 . . ?
Fe1 C9 H9 126.1 . . ?
C9 C10 C11 108.5(4) . . ?
C9 C10 Fe1 70.2(2) . . ?
C11 C10 Fe1 69.6(2) . . ?
C9 C10 H10 125.7 . . ?
C11 C10 H10 125.7 . . ?
Fe1 C10 H10 126.0 . . ?
C12 C11 C10 107.3(4) . . ?
C12 C11 Fe1 69.8(2) . . ?
C10 C11 Fe1 69.7(2) . . ?
C12 C11 H11 126.3 . . ?
C10 C11 H11 126.3 . . ?
Fe1 C11 H11 125.8 . . ?
C13 C12 C11 107.6(3) . . ?
C13 C12 Fe1 69.67(19) . . ?
C11 C12 Fe1 69.6(2) . . ?
C13 C12 H12 126.2 . . ?
C11 C12 H12 126.2 . . ?
Fe1 C12 H12 126.1 . . ?
C9 C13 C12 108.6(3) . . ?
C9 C13 Fe1 70.2(2) . . ?
C12 C13 Fe1 69.8(2) . . ?
C9 C13 H13 125.7 . . ?
C12 C13 H13 125.7 . . ?
Fe1 C13 H13 125.9 . . ?
N1 C14 C16 109.1(3) . . ?
N1 C14 C15 110.7(3) . . ?
C16 C14 C15 111.6(3) . . ?
N1 C14 H14 108.5 . . ?
C16 C14 H14 108.5 . . ?
C15 C14 H14 108.5 . . ?
C14 C15 H15A 109.5 . . ?
C14 C15 H15B 109.5 . . ?
H15A C15 H15B 109.5 . . ?
C14 C15 H15C 109.5 . . ?
H15A C15 H15C 109.5 . . ?
H15B C15 H15C 109.5 . . ?
C14 C16 H16A 109.5 . . ?
C14 C16 H16B 109.5 . . ?
H16A C16 H16B 109.5 . . ?
C14 C16 H16C 109.5 . . ?
H16A C16 H16C 109.5 . . ?
H16B C16 H16C 109.5 . . ?
O2 C17 O1 122.0(3) 2_665 . ?
O2 C17 C18 118.7(3) 2_665 . ?
O1 C17 C18 119.3(3) . . ?
C17 C18 H18A 109.5 . . ?
C17 C18 H18B 109.5 . . ?
H18A C18 H18B 109.5 . . ?
C17 C18 H18C 109.5 . . ?
H18A C18 H18C 109.5 . . ?
H18B C18 H18C 109.5 . . ?
N2 C19 C21 111.0(3) . . ?
N2 C19 C20 109.2(3) . . ?
C21 C19 C20 110.7(3) . . ?
N2 C19 H19 108.6 . . ?
C21 C19 H19 108.6 . . ?
C20 C19 H19 108.6 . . ?
C19 C20 H20A 109.5 . . ?
C19 C20 H20B 109.5 . . ?
H20A C20 H20B 109.5 . . ?
C19 C20 H20C 109.5 . . ?
H20A C20 H20C 109.5 . . ?
H20B C20 H20C 109.5 . . ?
C19 C21 H21A 109.5 . . ?
C19 C21 H21B 109.5 . . ?
H21A C21 H21B 109.5 . . ?
C19 C21 H21C 109.5 . . ?
H21A C21 H21C 109.5 . . ?
H21B C21 H21C 109.5 . . ?
C23 O3 C22 105.0(5) . . ?
O3 C22 C25A 105.7(7) . . ?
O3 C22 C25 99.8(7) . . ?
O3 C22 H22A 111.8 . . ?
C25 C22 H22A 111.8 . . ?
O3 C22 H22B 111.8 . . ?
C25 C22 H22B 111.8 . . ?
H22A C22 H22B 109.5 . . ?
O3 C22 H22C 110.6 . . ?
C25A C22 H22C 110.6 . . ?
O3 C22 H22D 110.6 . . ?
C25A C22 H22D 110.6 . . ?
H22C C22 H22D 108.7 . . ?
C24 C23 O3 104.9(9) . . ?
C24A C23 O3 108.7(8) . . ?
C24 C23 H23A 110.8 . . ?
O3 C23 H23A 110.8 . . ?
C24 C23 H23B 110.8 . . ?
O3 C23 H23B 110.8 . . ?
H23A C23 H23B 108.8 . . ?
C24A C23 H23C 109.9 . . ?
O3 C23 H23C 109.9 . . ?
C24A C23 H23D 109.9 . . ?
O3 C23 H23D 109.9 . . ?
H23C C23 H23D 108.3 . . ?
C23 C24 C25 114.5(12) . . ?
C23 C24 H24A 108.7 . . ?
C25 C24 H24A 108.6 . . ?
C23 C24 H24B 108.6 . . ?
C25 C24 H24B 108.6 . . ?
H24A C24 H24B 107.6 . . ?
C24 C25 C22 105.0(10) . . ?
C24 C25 H25A 110.7 . . ?
C22 C25 H25A 110.7 . . ?
C24 C25 H25B 110.7 . . ?
C22 C25 H25B 110.7 . . ?
H25A C25 H25B 108.8 . . ?
C23 C24A C25A 115.3(11) . . ?
C23 C24A H24C 108.4 . . ?
C25A C24A H24C 108.4 . . ?
C23 C24A H24D 108.4 . . ?
C25A C24A H24D 108.4 . . ?
H24C C24A H24D 107.5 . . ?
C24A C25A C22 103.1(10) . . ?
C24A C25A H25C 111.2 . . ?
C22 C25A H25C 111.2 . . ?
C24A C25A H25D 111.1 . . ?
C22 C25A H25D 111.1 . . ?
H25C C25A H25D 109.1 . . ?
C29 O4 C26 118.7(12) . . ?
O4 C26 C27 99.1(9) . . ?
O4 C26 H26A 111.9 . . ?
C27 C26 H26A 112.0 . . ?
O4 C26 H26B 112.0 . . ?
C27 C26 H26B 111.9 . . ?
H26A C26 H26B 109.6 . . ?
C28 C27 C26 103.8(10) . . ?
C28 C27 H27A 111.0 . . ?
C26 C27 H27A 111.0 . . ?
C28 C27 H27B 111.0 . . ?
C26 C27 H27B 111.0 . . ?
H27A C27 H27B 109.0 . . ?
C29 C28 C27 106.4(12) . . ?
C29 C28 H28A 110.5 . . ?
C27 C28 H28A 110.5 . . ?
C29 C28 H28B 110.4 . . ?
C27 C28 H28B 110.5 . . ?
H28A C28 H28B 108.6 . . ?
O4 C29 C28 94.7(10) . . ?
O4 C29 H29A 112.8 . . ?
C28 C29 H29A 112.8 . . ?
O4 C29 H29B 112.8 . . ?
C28 C29 H29B 112.8 . . ?
H29A C29 H29B 110.2 . . ?
C26A O4A C29A 106.1(18) . . ?
O4A C26A C27A 95.2(17) . . ?
O4A C26A H26C 112.7 . . ?
C27A C26A H26C 112.7 . . ?
O4A C26A H26D 112.7 . . ?
C27A C26A H26D 112.7 . . ?
H26C C26A H26D 110.2 . . ?
C28A C27A C26A 103.5(14) . . ?
C28A C27A H27C 111.0 . . ?
C26A C27A H27C 111.1 . . ?
C28A C27A H27D 111.1 . . ?
C26A C27A H27D 111.1 . . ?
H27C C27A H27D 109.0 . . ?
C27A C28A C29A 106.8(12) . . ?
C27A C28A H28C 110.4 . . ?
C29A C28A H28C 110.4 . . ?
C27A C28A H28D 110.4 . . ?
C29A C28A H28D 110.4 . . ?
H28C C28A H28D 108.6 . . ?
O4A C29A C28A 91.3(10) . . ?
O4A C29A H29C 113.4 . . ?
C28A C29A H29C 113.4 . . ?
O4A C29A H29D 113.4 . . ?
C28A C29A H29D 113.4 . . ?
H29C C29A H29D 110.7 . . ?

loop_
_geom_bond_atom_site_label_1
_geom_bond_atom_site_label_2
_geom_bond_distance
_geom_bond_site_symmetry_2
_geom_bond_publ_flag
Mo1 Mo1 2.0779(4) 2_665 ?
Mo1 N1 2.117(2) . ?
Mo1 N2 2.125(2) . ?
Mo1 O1 2.126(2) . ?
Mo1 O2 2.128(2) . ?
Fe1 C8 2.034(3) . ?
Fe1 C11 2.037(4) . ?
Fe1 C4 2.037(3) . ?
Fe1 C10 2.038(4) . ?
Fe1 C13 2.038(3) . ?
Fe1 C12 2.040(3) . ?
Fe1 C5 2.042(3) . ?
Fe1 C7 2.043(3) . ?
Fe1 C9 2.044(3) . ?
Fe1 C6 2.044(3) . ?
N1 C1 1.342(4) . ?
N1 C14 1.484(4) . ?
N2 C1 1.335(4) 2_665 ?
N2 C19 1.476(4) . ?
O1 C17 1.274(4) . ?
O2 C17 1.272(4) 2_665 ?
C1 N2 1.335(4) 2_665 ?
C1 C2 1.450(4) . ?
C2 C3 1.196(4) . ?
C3 C4 1.437(4) . ?
C4 C5 1.424(4) . ?
C4 C8 1.436(4) . ?
C5 C6 1.423(5) . ?
C5 H5 0.9500 . ?
C6 C7 1.408(5) . ?
C6 H6 0.9500 . ?
C7 C8 1.415(5) . ?
C7 H7 0.9500 . ?
C8 H8 0.9500 . ?
C9 C10 1.398(6) . ?
C9 C13 1.398(5) . ?
C9 H9 0.9500 . ?
C10 C11 1.418(6) . ?
C10 H10 0.9500 . ?
C11 C12 1.414(6) . ?
C11 H11 0.9500 . ?
C12 C13 1.413(5) . ?
C12 H12 0.9500 . ?
C13 H13 0.9500 . ?
C14 C16 1.512(5) . ?
C14 C15 1.520(5) . ?
C14 H14 1.0000 . ?
C15 H15A 0.9800 . ?
C15 H15B 0.9800 . ?
C15 H15C 0.9800 . ?
C16 H16A 0.9800 . ?
C16 H16B 0.9800 . ?
C16 H16C 0.9800 . ?
C17 O2 1.272(4) 2_665 ?
C17 C18 1.490(5) . ?
C18 H18A 0.9800 . ?
C18 H18B 0.9800 . ?
C18 H18C 0.9800 . ?
C19 C21 1.522(5) . ?
C19 C20 1.526(5) . ?
C19 H19 1.0000 . ?
C20 H20A 0.9800 . ?
C20 H20B 0.9800 . ?
C20 H20C 0.9800 . ?
C21 H21A 0.9800 . ?
C21 H21B 0.9800 . ?
C21 H21C 0.9800 . ?
O3 C23 1.486(8) . ?
O3 C22 1.497(8) . ?
C22 C25A 1.516(11) . ?
C22 C25 1.519(10) . ?
C22 H22A 0.9900 . ?
C22 H22B 0.9900 . ?
C22 H22C 0.9900 . ?
C22 H22D 0.9900 . ?
C23 C24 1.286(10) . ?
C23 C24A 1.297(10) . ?
C23 H23A 0.9900 . ?
C23 H23B 0.9900 . ?
C23 H23C 0.9900 . ?
C23 H23D 0.9900 . ?
C24 C25 1.422(11) . ?
C24 H24A 0.9900 . ?
C24 H24B 0.9900 . ?
C25 H25A 0.9900 . ?
C25 H25B 0.9900 . ?
C24A C25A 1.423(11) . ?
C24A H24C 0.9900 . ?
C24A H24D 0.9900 . ?
C25A H25C 0.9900 . ?
C25A H25D 0.9900 . ?
O4 C29 1.412(9) . ?
O4 C26 1.431(9) . ?
C26 C27 1.545(9) . ?
C26 H26A 0.9900 . ?
C26 H26B 0.9900 . ?
C27 C28 1.514(9) . ?
C27 H27A 0.9900 . ?
C27 H27B 0.9900 . ?
C28 C29 1.504(9) . ?
C28 H28A 0.9900 . ?
C28 H28B 0.9900 . ?
C29 H29A 0.9900 . ?
C29 H29B 0.9900 . ?
O4A C26A 1.437(10) . ?
O4A C29A 1.447(10) . ?
C26A C27A 1.534(10) . ?
C26A H26C 0.9900 . ?
C26A H26D 0.9900 . ?
C27A C28A 1.500(9) . ?
C27A H27C 0.9900 . ?
C27A H27D 0.9900 . ?
C28A C29A 1.524(10) . ?
C28A H28C 0.9900 . ?
C28A H28D 0.9900 . ?
C29A H29C 0.9900 . ?
C29A H29D 0.9900 . ?

loop_
_geom_torsion_atom_site_label_1
_geom_torsion_atom_site_label_2
_geom_torsion_atom_site_label_3
_geom_torsion_atom_site_label_4
_geom_torsion
_geom_torsion_site_symmetry_1
_geom_torsion_site_symmetry_2
_geom_torsion_site_symmetry_3
_geom_torsion_site_symmetry_4
_geom_torsion_publ_flag
Mo1 Mo1 N1 C1 0.4(2) 2_665 . . . ?
O1 Mo1 N1 C1 -91.7(2) . . . . ?
O2 Mo1 N1 C1 92.3(2) . . . . ?
Mo1 Mo1 N1 C14 176.8(2) 2_665 . . . ?
O1 Mo1 N1 C14 84.7(2) . . . . ?
O2 Mo1 N1 C14 -91.3(2) . . . . ?
Mo1 Mo1 N2 C1 0.6(2) 2_665 . . 2_665 ?
O1 Mo1 N2 C1 92.7(2) . . . 2_665 ?
O2 Mo1 N2 C1 -91.3(2) . . . 2_665 ?
Mo1 Mo1 N2 C19 178.6(2) 2_665 . . . ?
O1 Mo1 N2 C19 -89.3(2) . . . . ?
O2 Mo1 N2 C19 86.7(2) . . . . ?
Mo1 Mo1 O1 C17 -1.0(2) 2_665 . . . ?
N1 Mo1 O1 C17 91.9(2) . . . . ?
N2 Mo1 O1 C17 -94.1(2) . . . . ?
Mo1 Mo1 O2 C17 -0.4(2) 2_665 . . 2_665 ?
N1 Mo1 O2 C17 -93.3(2) . . . 2_665 ?
N2 Mo1 O2 C17 92.7(2) . . . 2_665 ?
C14 N1 C1 N2 -177.5(2) . . . 2_665 ?
Mo1 N1 C1 N2 -1.0(4) . . . 2_665 ?
C14 N1 C1 C2 2.9(4) . . . . ?
Mo1 N1 C1 C2 179.4(2) . . . . ?
C8 Fe1 C4 C5 119.2(3) . . . . ?
C11 Fe1 C4 C5 -46.3(5) . . . . ?
C10 Fe1 C4 C5 -80.6(2) . . . . ?
C13 Fe1 C4 C5 -163.7(2) . . . . ?
C12 Fe1 C4 C5 162.6(4) . . . . ?
C7 Fe1 C4 C5 81.5(2) . . . . ?
C9 Fe1 C4 C5 -122.2(2) . . . . ?
C6 Fe1 C4 C5 38.1(2) . . . . ?
C11 Fe1 C4 C8 -165.6(4) . . . . ?
C10 Fe1 C4 C8 160.1(2) . . . . ?
C13 Fe1 C4 C8 77.1(2) . . . . ?
C12 Fe1 C4 C8 43.4(4) . . . . ?
C5 Fe1 C4 C8 -119.2(3) . . . . ?
C7 Fe1 C4 C8 -37.70(19) . . . . ?
C9 Fe1 C4 C8 118.5(2) . . . . ?
C6 Fe1 C4 C8 -81.2(2) . . . . ?
C8 Fe1 C4 C3 -119.2(3) . . . . ?
C11 Fe1 C4 C3 75.2(5) . . . . ?
C10 Fe1 C4 C3 40.9(3) . . . . ?
C13 Fe1 C4 C3 -42.1(3) . . . . ?
C12 Fe1 C4 C3 -75.9(5) . . . . ?
C5 Fe1 C4 C3 121.5(4) . . . . ?
C7 Fe1 C4 C3 -156.9(3) . . . . ?
C9 Fe1 C4 C3 -0.7(3) . . . . ?
C6 Fe1 C4 C3 159.6(3) . . . . ?
C8 C4 C5 C6 -0.6(4) . . . . ?
C3 C4 C5 C6 179.9(3) . . . . ?
Fe1 C4 C5 C6 -59.6(2) . . . . ?
C8 C4 C5 Fe1 59.0(2) . . . . ?
C3 C4 C5 Fe1 -120.4(3) . . . . ?
C8 Fe1 C5 C6 80.5(2) . . . . ?
C11 Fe1 C5 C6 -79.7(3) . . . . ?
C4 Fe1 C5 C6 118.6(3) . . . . ?
C10 Fe1 C5 C6 -122.5(3) . . . . ?
C13 Fe1 C5 C6 162.4(4) . . . . ?
C12 Fe1 C5 C6 -45.2(5) . . . . ?
C7 Fe1 C5 C6 36.8(2) . . . . ?
C9 Fe1 C5 C6 -164.1(2) . . . . ?
C8 Fe1 C5 C4 -38.07(18) . . . . ?
C11 Fe1 C5 C4 161.7(2) . . . . ?
C10 Fe1 C5 C4 118.9(2) . . . . ?
C13 Fe1 C5 C4 43.9(5) . . . . ?
C12 Fe1 C5 C4 -163.8(4) . . . . ?
C7 Fe1 C5 C4 -81.8(2) . . . . ?
C9 Fe1 C5 C4 77.3(2) . . . . ?
C6 Fe1 C5 C4 -118.6(3) . . . . ?
C4 C5 C6 C7 0.6(4) . . . . ?
Fe1 C5 C6 C7 -58.9(2) . . . . ?
C4 C5 C6 Fe1 59.4(2) . . . . ?
C8 Fe1 C6 C7 37.56(19) . . . . ?
C11 Fe1 C6 C7 -120.4(2) . . . . ?
C4 Fe1 C6 C7 82.2(2) . . . . ?
C10 Fe1 C6 C7 -162.2(2) . . . . ?
C13 Fe1 C6 C7 -44.2(5) . . . . ?
C12 Fe1 C6 C7 -77.9(3) . . . . ?
C5 Fe1 C6 C7 120.3(3) . . . . ?
C9 Fe1 C6 C7 164.7(4) . . . . ?
C8 Fe1 C6 C5 -82.8(2) . . . . ?
C11 Fe1 C6 C5 119.3(2) . . . . ?
C4 Fe1 C6 C5 -38.2(2) . . . . ?
C10 Fe1 C6 C5 77.5(3) . . . . ?
C13 Fe1 C6 C5 -164.6(3) . . . . ?
C12 Fe1 C6 C5 161.7(2) . . . . ?
C7 Fe1 C6 C5 -120.3(3) . . . . ?
C9 Fe1 C6 C5 44.3(5) . . . . ?
C5 C6 C7 C8 -0.3(4) . . . . ?
Fe1 C6 C7 C8 -59.0(2) . . . . ?
C5 C6 C7 Fe1 58.7(2) . . . . ?
C8 Fe1 C7 C6 -119.6(3) . . . . ?
C11 Fe1 C7 C6 78.6(3) . . . . ?
C4 Fe1 C7 C6 -81.2(2) . . . . ?
C10 Fe1 C7 C6 48.4(5) . . . . ?
C13 Fe1 C7 C6 161.7(2) . . . . ?
C12 Fe1 C7 C6 119.9(2) . . . . ?
C5 Fe1 C7 C6 -37.2(2) . . . . ?
C9 Fe1 C7 C6 -167.1(3) . . . . ?
C11 Fe1 C7 C8 -161.9(2) . . . . ?
C4 Fe1 C7 C8 38.33(19) . . . . ?
C10 Fe1 C7 C8 168.0(4) . . . . ?
C13 Fe1 C7 C8 -78.8(2) . . . . ?
C12 Fe1 C7 C8 -120.5(2) . . . . ?
C5 Fe1 C7 C8 82.3(2) . . . . ?
C9 Fe1 C7 C8 -47.6(4) . . . . ?
C6 Fe1 C7 C8 119.6(3) . . . . ?
C6 C7 C8 C4 -0.1(4) . . . . ?
Fe1 C7 C8 C4 -59.4(2) . . . . ?
C6 C7 C8 Fe1 59.3(2) . . . . ?
C5 C4 C8 C7 0.5(3) . . . . ?
C3 C4 C8 C7 179.9(3) . . . . ?
Fe1 C4 C8 C7 59.8(2) . . . . ?
C5 C4 C8 Fe1 -59.3(2) . . . . ?
C3 C4 C8 Fe1 120.1(3) . . . . ?
C11 Fe1 C8 C7 46.4(5) . . . . ?
C4 Fe1 C8 C7 -118.9(3) . . . . ?
C10 Fe1 C8 C7 -169.2(4) . . . . ?
C13 Fe1 C8 C7 119.3(2) . . . . ?
C12 Fe1 C8 C7 77.7(2) . . . . ?
C5 Fe1 C8 C7 -81.2(2) . . . . ?
C9 Fe1 C8 C7 160.4(2) . . . . ?
C6 Fe1 C8 C7 -37.3(2) . . . . ?
C11 Fe1 C8 C4 165.3(4) . . . . ?
C10 Fe1 C8 C4 -50.3(5) . . . . ?
C13 Fe1 C8 C4 -121.81(19) . . . . ?
C12 Fe1 C8 C4 -163.46(19) . . . . ?
C5 Fe1 C8 C4 37.66(18) . . . . ?
C7 Fe1 C8 C4 118.9(3) . . . . ?
C9 Fe1 C8 C4 -80.7(2) . . . . ?
C6 Fe1 C8 C4 81.6(2) . . . . ?
C8 Fe1 C9 C10 163.0(2) . . . . ?
C11 Fe1 C9 C10 -37.7(2) . . . . ?
C4 Fe1 C9 C10 119.8(2) . . . . ?
C13 Fe1 C9 C10 -119.2(3) . . . . ?
C12 Fe1 C9 C10 -81.6(3) . . . . ?
C5 Fe1 C9 C10 77.7(3) . . . . ?
C7 Fe1 C9 C10 -162.4(3) . . . . ?
C6 Fe1 C9 C10 44.1(5) . . . . ?
C8 Fe1 C9 C13 -77.8(2) . . . . ?
C11 Fe1 C9 C13 81.5(2) . . . . ?
C4 Fe1 C9 C13 -121.0(2) . . . . ?
C10 Fe1 C9 C13 119.2(3) . . . . ?
C12 Fe1 C9 C13 37.6(2) . . . . ?
C5 Fe1 C9 C13 -163.1(2) . . . . ?
C7 Fe1 C9 C13 -43.2(5) . . . . ?
C6 Fe1 C9 C13 163.3(4) . . . . ?
C13 C9 C10 C11 -0.2(4) . . . . ?
Fe1 C9 C10 C11 59.3(3) . . . . ?
C13 C9 C10 Fe1 -59.4(2) . . . . ?
C8 Fe1 C10 C9 -41.7(5) . . . . ?
C11 Fe1 C10 C9 119.6(3) . . . . ?
C4 Fe1 C10 C9 -78.9(3) . . . . ?
C13 Fe1 C10 C9 37.5(2) . . . . ?
C12 Fe1 C10 C9 81.5(2) . . . . ?
C5 Fe1 C10 C9 -121.8(2) . . . . ?
C7 Fe1 C10 C9 159.7(4) . . . . ?
C6 Fe1 C10 C9 -164.1(2) . . . . ?
C8 Fe1 C10 C11 -161.3(4) . . . . ?
C4 Fe1 C10 C11 161.6(2) . . . . ?
C13 Fe1 C10 C11 -82.1(3) . . . . ?
C12 Fe1 C10 C11 -38.1(2) . . . . ?
C5 Fe1 C10 C11 118.6(2) . . . . ?
C7 Fe1 C10 C11 40.1(6) . . . . ?
C9 Fe1 C10 C11 -119.6(3) . . . . ?
C6 Fe1 C10 C11 76.3(3) . . . . ?
C9 C10 C11 C12 0.3(4) . . . . ?
Fe1 C10 C11 C12 59.9(3) . . . . ?
C9 C10 C11 Fe1 -59.6(3) . . . . ?
C8 Fe1 C11 C12 42.3(5) . . . . ?
C4 Fe1 C11 C12 -164.9(3) . . . . ?
C10 Fe1 C11 C12 -118.3(4) . . . . ?
C13 Fe1 C11 C12 -37.9(2) . . . . ?
C5 Fe1 C11 C12 160.9(2) . . . . ?
C7 Fe1 C11 C12 76.6(3) . . . . ?
C9 Fe1 C11 C12 -81.2(3) . . . . ?
C6 Fe1 C11 C12 118.4(2) . . . . ?
C8 Fe1 C11 C10 160.6(4) . . . . ?
C4 Fe1 C11 C10 -46.6(5) . . . . ?
C13 Fe1 C11 C10 80.4(3) . . . . ?
C12 Fe1 C11 C10 118.3(4) . . . . ?
C5 Fe1 C11 C10 -80.7(3) . . . . ?
C7 Fe1 C11 C10 -165.1(2) . . . . ?
C9 Fe1 C11 C10 37.1(2) . . . . ?
C6 Fe1 C11 C10 -123.3(3) . . . . ?
C10 C11 C12 C13 -0.3(4) . . . . ?
Fe1 C11 C12 C13 59.6(2) . . . . ?
C10 C11 C12 Fe1 -59.8(3) . . . . ?
C8 Fe1 C12 C13 77.9(3) . . . . ?
C11 Fe1 C12 C13 -118.8(3) . . . . ?
C4 Fe1 C12 C13 45.4(5) . . . . ?
C10 Fe1 C12 C13 -80.5(3) . . . . ?
C5 Fe1 C12 C13 -166.0(4) . . . . ?
C7 Fe1 C12 C13 119.5(2) . . . . ?
C9 Fe1 C12 C13 -37.2(2) . . . . ?
C6 Fe1 C12 C13 160.9(2) . . . . ?
C8 Fe1 C12 C11 -163.3(2) . . . . ?
C4 Fe1 C12 C11 164.2(4) . . . . ?
C10 Fe1 C12 C11 38.3(3) . . . . ?
C13 Fe1 C12 C11 118.8(3) . . . . ?
C5 Fe1 C12 C11 -47.2(5) . . . . ?
C7 Fe1 C12 C11 -121.7(2) . . . . ?
C9 Fe1 C12 C11 81.6(3) . . . . ?
C6 Fe1 C12 C11 -80.3(3) . . . . ?
C10 C9 C13 C12 0.0(4) . . . . ?
Fe1 C9 C13 C12 -59.4(2) . . . . ?
C10 C9 C13 Fe1 59.4(2) . . . . ?
C11 C12 C13 C9 0.2(4) . . . . ?
Fe1 C12 C13 C9 59.7(2) . . . . ?
C11 C12 C13 Fe1 -59.5(3) . . . . ?
C8 Fe1 C13 C9 120.1(2) . . . . ?
C11 Fe1 C13 C9 -81.6(3) . . . . ?
C4 Fe1 C13 C9 77.8(3) . . . . ?
C10 Fe1 C13 C9 -37.5(2) . . . . ?
C12 Fe1 C13 C9 -119.6(3) . . . . ?
C5 Fe1 C13 C9 44.9(5) . . . . ?
C7 Fe1 C13 C9 162.0(2) . . . . ?
C6 Fe1 C13 C9 -166.0(4) . . . . ?
C8 Fe1 C13 C12 -120.3(2) . . . . ?
C11 Fe1 C13 C12 37.9(2) . . . . ?
C4 Fe1 C13 C12 -162.6(2) . . . . ?
C10 Fe1 C13 C12 82.1(3) . . . . ?
C5 Fe1 C13 C12 164.5(4) . . . . ?
C7 Fe1 C13 C12 -78.5(3) . . . . ?
C9 Fe1 C13 C12 119.6(3) . . . . ?
C6 Fe1 C13 C12 -46.4(5) . . . . ?
C1 N1 C14 C16 -154.3(3) . . . . ?
Mo1 N1 C14 C16 29.3(4) . . . . ?
C1 N1 C14 C15 82.5(4) . . . . ?
Mo1 N1 C14 C15 -93.9(3) . . . . ?
Mo1 O1 C17 O2 1.5(4) . . . 2_665 ?
Mo1 O1 C17 C18 -179.7(2) . . . . ?
C1 N2 C19 C21 82.4(3) 2_665 . . . ?
Mo1 N2 C19 C21 -95.6(3) . . . . ?
C1 N2 C19 C20 -155.3(3) 2_665 . . . ?
Mo1 N2 C19 C20 26.8(3) . . . . ?
C23 O3 C22 C25A 6.0(14) . . . . ?
C23 O3 C22 C25 30.7(9) . . . . ?
C22 O3 C23 C24 -32.0(14) . . . . ?
C22 O3 C23 C24A 2.9(13) . . . . ?
C24A C23 C24 C25 -82(2) . . . . ?
O3 C23 C24 C25 19(2) . . . . ?
C23 C24 C25 C22 1(2) . . . . ?
O3 C22 C25 C24 -20.0(14) . . . . ?
C25A C22 C25 C24 86(2) . . . . ?
C24 C23 C24A C25A 77.0(19) . . . . ?
O3 C23 C24A C25A -11.9(18) . . . . ?
C23 C24A C25A C22 15(2) . . . . ?
O3 C22 C25A C24A -11.9(17) . . . . ?
C25 C22 C25A C24A -91(2) . . . . ?
C29 O4 C26 C27 -19.6(19) . . . . ?
O4 C26 C27 C28 -9.0(16) . . . . ?
C26 C27 C28 C29 32.0(17) . . . . ?
C26 O4 C29 C28 38.1(19) . . . . ?
C27 C28 C29 O4 -39.8(17) . . . . ?
C29A O4A C26A C27A 57(3) . . . . ?
O4A C26A C27A C28A -27(3) . . . . ?
C26A C27A C28A C29A -7(3) . . . . ?
C26A O4A C29A C28A -60(2) . . . . ?
C27A C28A C29A O4A 37(2) . . . . ?
